data_1543216
loop_
_publ_author_name
'El Bouakher, Abderrahman'
'Le Goff, Ronan'
'Tasserie, Jordan'
'Lhoste, J\'er\^ome'
'Martel, Arnaud'
'Comesse, S\'ebastien'

_publ_section_title
;
 Synthesis of Oxazolidin-4-ones: Domino
 O-Alkylation/Aza-Michael/Intramolecular Retro-Claisen Condensation.
;
_journal_issue 10
_journal_name_full 'Organic letters'
_journal_page_first 2383
_journal_page_last 2386
_journal_paper_doi 10.1021/acs.orglett.6b00851
_journal_volume 18
_journal_year 2016
_chemical_absolute_configuration rm
_chemical_formula_moiety C24H27NO7
_chemical_formula_sum 'C24 H27 N O7'
_chemical_formula_weight 441.47
_chemical_name_systematic
; 
 ? 
;
_space_group_IT_number 29
_symmetry_cell_setting orthorhombic
_symmetry_space_group_name_Hall 'P 2c -2ac'
_symmetry_space_group_name_H-M 'P c a 21'
_atom_sites_solution_hydrogens geom
_atom_sites_solution_primary direct
_atom_sites_solution_secondary difmap
_audit_creation_method SHELXL-97
_cell_angle_alpha 90.00
_cell_angle_beta 90.00
_cell_angle_gamma 90.00
_cell_formula_units_Z 4
_cell_length_a 22.7748(19)
_cell_length_b 6.0842(5)
_cell_length_c 16.1449(16)
_cell_measurement_reflns_used 1171
_cell_measurement_temperature 296(2)
_cell_measurement_theta_max 20.5
_cell_measurement_theta_min 2.5
_cell_volume 2237.1(3)
_computing_cell_refinement 'SAINT-Plus (Bruker, 2007)'
_computing_data_collection 'APEX2 (Bruker, 2007)'
_computing_data_reduction 'SAINT-Plus (Bruker, 2007)'
_computing_structure_refinement 'SHELXL-97 (Sheldrick, 2008)'
_computing_structure_solution 'SHELXS-97 (Sheldrick, 2008)'
_diffrn_ambient_temperature 296(2)
_diffrn_measured_fraction_theta_full 0.999
_diffrn_measured_fraction_theta_max 0.999
_diffrn_measurement_device_type 'Bruker APEXII'
_diffrn_measurement_method '\w scans'
_diffrn_radiation_monochromator graphite
_diffrn_radiation_source 'fine-focus sealed tube'
_diffrn_radiation_type MoK\a
_diffrn_radiation_wavelength 0.71073
_diffrn_reflns_av_R_equivalents 0.0584
_diffrn_reflns_av_sigmaI/netI 0.0878
_diffrn_reflns_limit_h_max 29
_diffrn_reflns_limit_h_min -27
_diffrn_reflns_limit_k_max 7
_diffrn_reflns_limit_k_min -6
_diffrn_reflns_limit_l_max 20
_diffrn_reflns_limit_l_min -12
_diffrn_reflns_number 10806
_diffrn_reflns_theta_full 27.49
_diffrn_reflns_theta_max 27.49
_diffrn_reflns_theta_min 1.79
_diffrn_standards_decay_% 0
_diffrn_standards_interval_count 0
_diffrn_standards_number 0
_exptl_absorpt_coefficient_mu 0.097
_exptl_absorpt_correction_T_max 0.746
_exptl_absorpt_correction_T_min 0.589
_exptl_absorpt_correction_type multi-scan
_exptl_absorpt_process_details '(SHELX76; Sheldrick, 2008)'
_exptl_crystal_colour colorless
_exptl_crystal_density_diffrn 1.311
_exptl_crystal_density_meas ?
_exptl_crystal_density_method 'not measured'
_exptl_crystal_description platelets
_exptl_crystal_F_000 936
_exptl_crystal_size_max 0.274
_exptl_crystal_size_mid 0.087
_exptl_crystal_size_min 0.07
_refine_diff_density_max 0.165
_refine_diff_density_min -0.168
_refine_diff_density_rms 0.044
_refine_ls_abs_structure_details 'Flack H D (1983), Acta Cryst. A39, 876-881'
_refine_ls_abs_structure_Flack -0.5(16)
_refine_ls_extinction_coef 0.0073(12)
_refine_ls_extinction_expression Fc^*^=kFc[1+0.001xFc^2^\l^3^/sin(2\q)]^-1/4^
_refine_ls_extinction_method SHELXL
_refine_ls_goodness_of_fit_ref 0.980
_refine_ls_hydrogen_treatment constr
_refine_ls_matrix_type full
_refine_ls_number_parameters 294
_refine_ls_number_reflns 4237
_refine_ls_number_restraints 1
_refine_ls_restrained_S_all 0.980
_refine_ls_R_factor_all 0.1212
_refine_ls_R_factor_gt 0.0521
_refine_ls_shift/su_max 0.000
_refine_ls_shift/su_mean 0.000
_refine_ls_structure_factor_coef Fsqd
_refine_ls_weighting_details 'calc w=1/[\s^2^(Fo^2^)+(0.0674P)^2^+0.0000P] where P=(Fo^2^+2Fc^2^)/3'
_refine_ls_weighting_scheme calc
_refine_ls_wR_factor_gt 0.1105
_refine_ls_wR_factor_ref 0.1506
_reflns_number_gt 2305
_reflns_number_total 4237
_reflns_threshold_expression >2sigma(I)
_cod_data_source_file ol6b00851_si_003.cif
_cod_data_source_block C24H27NO7
_cod_depositor_comments
;
The following automatic conversions were performed:

'_exptl_crystal_density_meas' value 'not measured' was changed to '?'
- the value is perceived as not measured.

Automatic conversion script
Id: cif_fix_values 4268 2015-11-12 08:31:59Z antanas 

 Adding full bibliography for 1543214--1543218.cif.
;
_cod_original_sg_symbol_Hall P2c-2ac
_cod_original_sg_symbol_H-M Pca21
_cod_database_code 1543216

loop_
_symmetry_equiv_pos_as_xyz
'x, y, z'
'-x, -y, z+1/2'
'-x+1/2, y, z+1/2'
'x+1/2, -y, z'

loop_
_atom_site_label
_atom_site_type_symbol
_atom_site_fract_x
_atom_site_fract_y
_atom_site_fract_z
_atom_site_U_iso_or_equiv
_atom_site_adp_type
_atom_site_occupancy
_atom_site_symmetry_multiplicity
_atom_site_calc_flag
_atom_site_refinement_flags
C1 C 0.6467(2) 0.5614(8) 0.5113(3) 0.0646(15) Uani 1 1 d .
H1 H 0.6710 0.6834 0.5061 0.077 Uiso 1 1 calc R
C2 C 0.6225(3) 0.5109(11) 0.5868(3) 0.0813(17) Uani 1 1 d .
H2 H 0.6317 0.5961 0.6329 0.098 Uiso 1 1 calc R
C3 C 0.5858(3) 0.3411(11) 0.5949(4) 0.094(2) Uani 1 1 d .
H3 H 0.5690 0.3113 0.6462 0.113 Uiso 1 1 calc R
C4 C 0.5730(3) 0.2106(9) 0.5285(4) 0.094(2) Uani 1 1 d .
H4 H 0.5478 0.0914 0.5349 0.113 Uiso 1 1 calc R
C5 C 0.5970(2) 0.2548(8) 0.4528(4) 0.0689(15) Uani 1 1 d .
H5 H 0.5878 0.1661 0.4077 0.083 Uiso 1 1 calc R
C6 C 0.63503(17) 0.4308(7) 0.4426(3) 0.0472(11) Uani 1 1 d .
C7 C 0.6635(2) 0.4822(7) 0.3630(3) 0.0577(13) Uani 1 1 d .
C8 C 0.66550(19) 0.3092(7) 0.2952(3) 0.0494(11) Uani 1 1 d .
H8A H 0.6314 0.3259 0.2598 0.059 Uiso 1 1 calc R
H8B H 0.6637 0.1643 0.3202 0.059 Uiso 1 1 calc R
O1 O 0.68611(19) 0.6611(6) 0.3516(3) 0.0986(14) Uani 1 1 d .
C9 C 0.72114(16) 0.3263(6) 0.2427(3) 0.0406(10) Uani 1 1 d .
H9 H 0.7232 0.4702 0.2155 0.049 Uiso 1 1 calc R
O2 O 0.77085(13) 0.2937(5) 0.2941(2) 0.0649(10) Uani 1 1 d .
C10 C 0.7875(2) 0.0708(8) 0.2875(4) 0.0724(16) Uani 1 1 d .
H10A H 0.7726 -0.0129 0.3341 0.087 Uiso 1 1 calc R
H10B H 0.8299 0.0571 0.2861 0.087 Uiso 1 1 calc R
C11 C 0.76146(18) -0.0090(7) 0.2089(3) 0.0483(11) Uani 1 1 d .
O3 O 0.77245(12) -0.1857(5) 0.1756(2) 0.0611(9) Uani 1 1 d .
N1 N 0.72530(12) 0.1501(5) 0.1814(2) 0.0379(8) Uani 1 1 d .
C12 C 0.69542(16) 0.1421(6) 0.0994(3) 0.0402(10) Uani 1 1 d .
C13 C 0.66994(19) 0.3687(7) 0.0788(3) 0.0534(12) Uani 1 1 d .
H13A H 0.6434 0.4129 0.1218 0.080 Uiso 1 1 calc R
H13B H 0.6493 0.3614 0.0270 0.080 Uiso 1 1 calc R
H13C H 0.7012 0.4738 0.0745 0.080 Uiso 1 1 calc R
C14 C 0.7387(2) 0.0770(8) 0.0315(3) 0.0572(12) Uani 1 1 d .
H14A H 0.7732 0.1674 0.0353 0.086 Uiso 1 1 calc R
H14B H 0.7207 0.0970 -0.0217 0.086 Uiso 1 1 calc R
H14C H 0.7495 -0.0745 0.0382 0.086 Uiso 1 1 calc R
C15 C 0.64751(17) -0.0324(6) 0.1010(3) 0.0442(11) Uani 1 1 d .
H15A H 0.6330 -0.0572 0.0453 0.053 Uiso 1 1 calc R
H15B H 0.6635 -0.1696 0.1216 0.053 Uiso 1 1 calc R
O4 O 0.59975(11) 0.0386(4) 0.15386(17) 0.0451(8) Uani 1 1 d .
C16 C 0.57229(18) -0.1134(7) 0.1999(3) 0.0507(11) Uani 1 1 d .
O5 O 0.58337(17) -0.3046(5) 0.1965(3) 0.0985(15) Uani 1 1 d .
C17 C 0.52535(17) -0.0166(6) 0.2516(3) 0.0412(10) Uani 1 1 d .
C18 C 0.50654(16) -0.1352(7) 0.3202(3) 0.0450(11) Uani 1 1 d .
H18 H 0.5239 -0.2697 0.3323 0.054 Uiso 1 1 calc R
C19 C 0.46262(16) -0.0566(6) 0.3703(3) 0.0405(10) Uani 1 1 d .
C20 C 0.43405(15) 0.1424(6) 0.3487(3) 0.0369(9) Uani 1 1 d .
C21 C 0.45342(18) 0.2567(7) 0.2805(3) 0.0478(11) Uani 1 1 d .
H21 H 0.4351 0.3880 0.2665 0.057 Uiso 1 1 calc R
C22 C 0.49927(17) 0.1819(7) 0.2325(3) 0.0468(11) Uani 1 1 d .
H22 H 0.5125 0.2642 0.1877 0.056 Uiso 1 1 calc R
O6 O 0.44304(12) -0.1554(5) 0.44085(19) 0.0553(8) Uani 1 1 d .
C23 C 0.4773(2) -0.3318(8) 0.4733(3) 0.0590(13) Uani 1 1 d .
H23A H 0.4766 -0.4530 0.4352 0.089 Uiso 1 1 calc R
H23B H 0.4613 -0.3776 0.5256 0.089 Uiso 1 1 calc R
H23C H 0.5171 -0.2835 0.4810 0.089 Uiso 1 1 calc R
O7 O 0.38897(12) 0.2032(4) 0.39861(18) 0.0499(8) Uani 1 1 d .
C24 C 0.35266(18) 0.3807(7) 0.3702(3) 0.0519(12) Uani 1 1 d .
H24A H 0.3745 0.5156 0.3723 0.078 Uiso 1 1 calc R
H24B H 0.3187 0.3925 0.4051 0.078 Uiso 1 1 calc R
H24C H 0.3405 0.3528 0.3142 0.078 Uiso 1 1 calc R

loop_
_atom_site_aniso_label
_atom_site_aniso_U_11
_atom_site_aniso_U_22
_atom_site_aniso_U_33
_atom_site_aniso_U_23
_atom_site_aniso_U_13
_atom_site_aniso_U_12
C1 0.054(3) 0.069(3) 0.070(4) -0.030(3) 0.009(3) -0.019(2)
C2 0.090(4) 0.110(5) 0.043(4) -0.032(3) 0.005(3) -0.021(4)
C3 0.109(5) 0.107(5) 0.066(4) -0.030(4) 0.030(4) -0.030(4)
C4 0.125(5) 0.078(4) 0.080(5) -0.023(4) 0.039(4) -0.049(4)
C5 0.079(3) 0.076(3) 0.052(4) -0.023(3) 0.011(3) -0.024(3)
C6 0.042(2) 0.057(3) 0.043(3) -0.013(2) 0.001(2) -0.003(2)
C7 0.067(3) 0.043(3) 0.062(4) -0.019(3) 0.009(3) -0.011(2)
C8 0.057(3) 0.046(2) 0.044(3) -0.009(2) 0.009(2) -0.008(2)
O1 0.144(3) 0.063(2) 0.089(3) -0.032(2) 0.055(3) -0.039(2)
C9 0.046(2) 0.034(2) 0.042(3) -0.008(2) -0.003(2) -0.0004(19)
O2 0.066(2) 0.0575(19) 0.071(3) -0.0154(17) -0.0280(18) 0.0021(16)
C10 0.072(3) 0.064(3) 0.081(4) 0.004(3) -0.032(3) 0.012(3)
C11 0.047(2) 0.039(2) 0.059(3) 0.005(2) 0.000(2) 0.004(2)
O3 0.069(2) 0.0411(17) 0.074(3) -0.0034(18) 0.0055(18) 0.0163(16)
N1 0.0413(18) 0.0336(17) 0.039(2) -0.0010(16) -0.0018(17) 0.0024(15)
C12 0.043(2) 0.037(2) 0.040(3) -0.002(2) 0.005(2) 0.0007(19)
C13 0.061(3) 0.049(3) 0.050(3) 0.009(2) -0.005(2) 0.006(2)
C14 0.062(3) 0.066(3) 0.044(3) -0.005(2) 0.019(3) 0.001(2)
C15 0.049(2) 0.041(2) 0.042(3) -0.013(2) 0.006(2) -0.002(2)
O4 0.0423(15) 0.0428(15) 0.050(2) -0.0053(15) 0.0106(14) 0.0000(13)
C16 0.056(3) 0.047(3) 0.049(3) -0.001(2) 0.011(2) 0.001(2)
O5 0.118(3) 0.0444(19) 0.133(4) 0.016(2) 0.081(3) 0.023(2)
C17 0.041(2) 0.036(2) 0.047(3) -0.001(2) 0.002(2) -0.0024(19)
C18 0.040(2) 0.038(2) 0.057(3) 0.001(2) 0.000(2) 0.0022(19)
C19 0.039(2) 0.038(2) 0.045(3) 0.002(2) 0.003(2) -0.0029(19)
C20 0.031(2) 0.042(2) 0.037(3) -0.0042(19) -0.0032(19) -0.0004(18)
C21 0.049(2) 0.046(2) 0.048(3) 0.006(2) 0.003(2) 0.014(2)
C22 0.049(2) 0.049(2) 0.042(3) 0.006(2) 0.006(2) 0.002(2)
O6 0.0525(17) 0.0598(18) 0.054(2) 0.0159(17) 0.0117(16) 0.0079(15)
C23 0.055(3) 0.062(3) 0.060(3) 0.021(3) -0.001(2) 0.004(3)
O7 0.0428(16) 0.0588(18) 0.048(2) 0.0007(15) 0.0044(14) 0.0136(14)
C24 0.049(2) 0.054(3) 0.054(3) -0.006(2) -0.006(2) 0.015(2)

loop_
_atom_type_symbol
_atom_type_description
_atom_type_scat_dispersion_real
_atom_type_scat_dispersion_imag
_atom_type_scat_source
C C 0.0033 0.0016 'International Tables Vol C Tables 4.2.6.8 and 6.1.1.4'
H H 0.0000 0.0000 'International Tables Vol C Tables 4.2.6.8 and 6.1.1.4'
N N 0.0061 0.0033 'International Tables Vol C Tables 4.2.6.8 and 6.1.1.4'
O O 0.0106 0.0060 'International Tables Vol C Tables 4.2.6.8 and 6.1.1.4'

loop_
_geom_angle_atom_site_label_1
_geom_angle_atom_site_label_2
_geom_angle_atom_site_label_3
_geom_angle
C2 C1 C6 120.3(5)
C2 C1 H1 119.9
C6 C1 H1 119.9
C3 C2 C1 120.7(5)
C3 C2 H2 119.6
C1 C2 H2 119.6
C2 C3 C4 120.5(6)
C2 C3 H3 119.7
C4 C3 H3 119.7
C3 C4 C5 120.1(5)
C3 C4 H4 119.9
C5 C4 H4 119.9
C4 C5 C6 120.6(5)
C4 C5 H5 119.7
C6 C5 H5 119.7
C5 C6 C1 117.7(5)
C5 C6 C7 122.9(4)
C1 C6 C7 119.4(4)
O1 C7 C6 120.5(4)
O1 C7 C8 119.8(4)
C6 C7 C8 119.6(4)
C7 C8 C9 112.2(3)
C7 C8 H8A 109.2
C9 C8 H8A 109.2
C7 C8 H8B 109.2
C9 C8 H8B 109.2
H8A C8 H8B 107.9
O2 C9 N1 104.0(3)
O2 C9 C8 109.1(4)
N1 C9 C8 112.3(3)
O2 C9 H9 110.4
N1 C9 H9 110.4
C8 C9 H9 110.4
C10 O2 C9 107.7(3)
O2 C10 C11 105.8(4)
O2 C10 H10A 110.6
C11 C10 H10A 110.6
O2 C10 H10B 110.6
C11 C10 H10B 110.6
H10A C10 H10B 108.7
O3 C11 N1 127.5(4)
O3 C11 C10 125.5(4)
N1 C11 C10 107.0(4)
C11 N1 C9 110.1(3)
C11 N1 C12 123.3(3)
C9 N1 C12 126.6(3)
N1 C12 C15 109.6(3)
N1 C12 C14 110.6(3)
C15 C12 C14 107.1(3)
N1 C12 C13 109.7(3)
C15 C12 C13 111.1(3)
C14 C12 C13 108.8(4)
C12 C13 H13A 109.5
C12 C13 H13B 109.5
H13A C13 H13B 109.5
C12 C13 H13C 109.5
H13A C13 H13C 109.5
H13B C13 H13C 109.5
C12 C14 H14A 109.5
C12 C14 H14B 109.5
H14A C14 H14B 109.5
C12 C14 H14C 109.5
H14A C14 H14C 109.5
H14B C14 H14C 109.5
O4 C15 C12 109.9(3)
O4 C15 H15A 109.7
C12 C15 H15A 109.7
O4 C15 H15B 109.7
C12 C15 H15B 109.7
H15A C15 H15B 108.2
C16 O4 C15 118.1(3)
O5 C16 O4 123.3(4)
O5 C16 C17 124.6(4)
O4 C16 C17 112.0(4)
C22 C17 C18 120.0(4)
C22 C17 C16 122.2(4)
C18 C17 C16 117.8(3)
C19 C18 C17 120.9(4)
C19 C18 H18 119.6
C17 C18 H18 119.6
O6 C19 C18 125.2(3)
O6 C19 C20 115.6(3)
C18 C19 C20 119.2(4)
O7 C20 C21 125.5(3)
O7 C20 C19 115.8(4)
C21 C20 C19 118.8(4)
C20 C21 C22 121.8(4)
C20 C21 H21 119.1
C22 C21 H21 119.1
C21 C22 C17 119.3(4)
C21 C22 H22 120.3
C17 C22 H22 120.3
C19 O6 C23 117.4(3)
O6 C23 H23A 109.5
O6 C23 H23B 109.5
H23A C23 H23B 109.5
O6 C23 H23C 109.5
H23A C23 H23C 109.5
H23B C23 H23C 109.5
C20 O7 C24 116.8(3)
O7 C24 H24A 109.5
O7 C24 H24B 109.5
H24A C24 H24B 109.5
O7 C24 H24C 109.5
H24A C24 H24C 109.5
H24B C24 H24C 109.5

loop_
_geom_bond_atom_site_label_1
_geom_bond_atom_site_label_2
_geom_bond_distance
C1 C2 1.373(7)
C1 C6 1.390(6)
C1 H1 0.9300
C2 C3 1.334(8)
C2 H2 0.9300
C3 C4 1.366(8)
C3 H3 0.9300
C4 C5 1.367(7)
C4 H4 0.9300
C5 C6 1.387(6)
C5 H5 0.9300
C6 C7 1.472(6)
C7 O1 1.218(5)
C7 C8 1.520(6)
C8 C9 1.528(6)
C8 H8A 0.9700
C8 H8B 0.9700
C9 O2 1.418(5)
C9 N1 1.462(5)
C9 H9 0.9800
O2 C10 1.413(5)
C10 C11 1.482(7)
C10 H10A 0.9700
C10 H10B 0.9700
C11 O3 1.228(5)
C11 N1 1.346(5)
N1 C12 1.489(5)
C12 C15 1.522(5)
C12 C14 1.527(6)
C12 C13 1.532(5)
C13 H13A 0.9600
C13 H13B 0.9600
C13 H13C 0.9600
C14 H14A 0.9600
C14 H14B 0.9600
C14 H14C 0.9600
C15 O4 1.448(4)
C15 H15A 0.9700
C15 H15B 0.9700
O4 C16 1.341(5)
C16 O5 1.192(5)
C16 C17 1.479(6)
C17 C22 1.381(5)
C17 C18 1.389(6)
C18 C19 1.372(5)
C18 H18 0.9300
C19 O6 1.364(5)
C19 C20 1.417(5)
C20 O7 1.357(5)
C20 C21 1.374(5)
C21 C22 1.378(6)
C21 H21 0.9300
C22 H22 0.9300
O6 C23 1.427(5)
C23 H23A 0.9600
C23 H23B 0.9600
C23 H23C 0.9600
O7 C24 1.436(5)
C24 H24A 0.9600
C24 H24B 0.9600
C24 H24C 0.9600
